data_1536190
loop_
_publ_author_name
'Nuss, J.'
'von Schnering, H.G.'
'Grin', Yu.'

_publ_section_title
;
 Ueber die Antimonidoxide La9 Sb5 O5 und Ce9 Sb5 O5 sowie die binaeren
 Phasen La2 Sb und Ce2 Sb
;
_journal_name_full 'Zeitschrift fuer Anorganische und Allgemeine Chemie'
_journal_page_first 2287
_journal_page_last 2291
_journal_volume 630
_journal_year 2004
_chemical_formula_sum 'La9 O5 Sb5'
_chemical_name_systematic 'La9 Sb5 O5'
_space_group_IT_number 85
_symmetry_space_group_name_Hall '-P 4a'
_symmetry_space_group_name_H-M 'P 4/n :2'
_cell_angle_alpha 90
_cell_angle_beta 90
_cell_angle_gamma 90
_cell_formula_units_Z 2
_cell_length_a 10.415
_cell_length_b 10.415
_cell_length_c 9.34
_cell_volume 1013.131
_citation_journal_id_ASTM ZAACAB
_cod_data_source_file Nuss_ZAACAB_2004_1576.cif
_cod_data_source_block La9O5Sb5
_cod_database_code 1536190

loop_
_symmetry_equiv_pos_as_xyz
x,y,z
-y+1/2,x,z
-x+1/2,-y+1/2,z
y,-x+1/2,z
-x,-y,-z
y-1/2,-x,-z
x-1/2,y-1/2,-z
-y,x-1/2,-z

loop_
_atom_site_label
_atom_site_type_symbol
_atom_site_fract_x
_atom_site_fract_y
_atom_site_fract_z
_atom_site_occupancy
_atom_site_U_iso_or_equiv
Sb2 Sb-3 0.15242 -0.05245 0.29717 1 0.0
O2 O-2 0.5254 0.1299 0.9093 1 0.0
O1 O-2 0.25 0.25 0.068 1 0.0
La3 La+3 0.478 0.33047 -0.00206 1 0.0
La2 La+3 -0.14686 0.04679 0.34636 1 0.0
Sb1 Sb-3 0.25 0.25 0.69308 1 0.0
La1 La+3 0.25 0.25 0.33415 1 0.0
